data_4300736
_journal_name_full 'Inorganic Chemistry'
_journal_paper_doi 10.1021/ic052032z
_journal_year 2006
_chemical_formula_moiety 'C24 H30 Cl1 Cu6 N12 S6'
_chemical_formula_sum 'C24 H30 Cl Cu6 N12 S6'
_chemical_formula_weight 1095.71
_chemical_name_common 'CuCl2+LiPhTm in MeOH (slow diff)'
_space_group_IT_number 14
_symmetry_cell_setting monoclinic
_symmetry_space_group_name_Hall '-P 2ybc'
_symmetry_space_group_name_H-M 'P 1 21/c 1'
_cell_angle_alpha 90.04
_cell_angle_beta 93.432(3)
_cell_angle_gamma 90.01
_cell_formula_units_Z 4
_cell_length_a 10.9667(5)
_cell_length_b 23.4584(12)
_cell_length_c 15.5610(7)
_cell_measurement_temperature 123(2)
_cell_volume 3996.1(3)
_diffrn_ambient_temperature 123(2)
_exptl_crystal_density_diffrn 1.821
_cod_original_sg_symbol_H-M 'P 21/c'
_cod_original_formula_sum 'C24 H30 Cl1 Cu6 N12 S6'
_cod_database_code 4300736

loop_
_symmetry_equiv_pos_as_xyz
'x, y, z'
'-x, y+1/2, -z+1/2'
'-x, -y, -z'
'x, -y-1/2, z-1/2'

loop_
_atom_site_label
_atom_site_type_symbol
_atom_site_fract_x
_atom_site_fract_y
_atom_site_fract_z
_atom_site_U_iso_or_equiv
_atom_site_adp_type
_atom_site_occupancy
_atom_site_symmetry_multiplicity
_atom_site_calc_flag
_atom_site_refinement_flags
_atom_site_disorder_assembly
_atom_site_disorder_group
C8 C 0.3371(9) 0.4390(4) 1.0530(5) 0.051(2) Uani 1 1 d . . .
H8A H 0.2879 0.4675 1.0814 0.076 Uiso 1 1 calc R . .
H8B H 0.4157 0.4344 1.0856 0.076 Uiso 1 1 calc R . .
H8C H 0.2936 0.4025 1.0505 0.076 Uiso 1 1 calc R . .
C13 C -0.1993(8) 0.3669(4) 0.7948(6) 0.049(2) Uani 1 1 d . . .
C14 C -0.2328(12) 0.2808(5) 0.7474(9) 0.085(4) Uani 1 1 d . . .
H14 H -0.2334 0.2404 0.7436 0.102 Uiso 1 1 calc R . .
C15 C -0.2812(10) 0.3159(6) 0.6886(8) 0.085(4) Uani 1 1 d . . .
H15 H -0.3234 0.3051 0.636 0.102 Uiso 1 1 calc R . .
C16 C -0.2929(9) 0.4233(5) 0.6726(6) 0.071(3) Uani 1 1 d . . .
H16A H -0.3642 0.4401 0.6979 0.106 Uiso 1 1 calc R . .
H16B H -0.313 0.4146 0.6118 0.106 Uiso 1 1 calc R . .
H16C H -0.2246 0.4503 0.6774 0.106 Uiso 1 1 calc R . .
C17 C -0.3181(9) 0.3605(4) 1.1368(6) 0.052(3) Uani 1 1 d . . .
C18 C -0.3822(10) 0.3335(4) 1.0091(8) 0.065(3) Uani 1 1 d . . .
H18 H -0.3864 0.3272 0.9487 0.078 Uiso 1 1 calc R . .
C19 C -0.4656(12) 0.3157(5) 1.0638(9) 0.087(4) Uani 1 1 d . . .
H19 H -0.5373 0.2942 1.0493 0.105 Uiso 1 1 calc R . .
C20 C -0.4936(11) 0.3286(6) 1.2223(8) 0.109(5) Uani 1 1 d . . .
H20A H -0.4637 0.295 1.2544 0.163 Uiso 1 1 calc R . .
H20B H -0.581 0.3242 1.2068 0.163 Uiso 1 1 calc R . .
H20C H -0.4807 0.3627 1.2583 0.163 Uiso 1 1 calc R . .
C21 C 0.0203(9) 0.2975(4) 1.0810(7) 0.057(3) Uani 1 1 d . . .
C22 C -0.0269(12) 0.2093(4) 1.0553(10) 0.084(4) Uani 1 1 d . . .
H22 H -0.0573 0.1759 1.027 0.101 Uiso 1 1 calc R . .
C23 C 0.0201(12) 0.2113(5) 1.1350(11) 0.099(5) Uani 1 1 d . . .
H23 H 0.0316 0.1797 1.1727 0.119 Uiso 1 1 calc R . .
C24 C 0.0995(12) 0.2906(6) 1.2360(8) 0.094(4) Uani 1 1 d . . .
H24A H 0.1859 0.3001 1.2315 0.142 Uiso 1 1 calc R . .
H24B H 0.0917 0.2621 1.2814 0.142 Uiso 1 1 calc R . .
H24C H 0.0542 0.325 1.2501 0.142 Uiso 1 1 calc R . .
Cl1 Cl -0.4286(3) 0.48631(14) 1.35711(18) 0.0837(9) Uani 1 1 d . . .
N7 N -0.1814(8) 0.3122(4) 0.8151(6) 0.066(2) Uani 1 1 d . . .
N8 N -0.2594(7) 0.3722(4) 0.7172(5) 0.064(2) Uani 1 1 d . . .
N9 N -0.2908(7) 0.3620(3) 1.0549(5) 0.0480(19) Uani 1 1 d . . .
N10 N -0.4271(8) 0.3347(4) 1.1439(6) 0.073(3) Uani 1 1 d . . .
N11 N -0.0257(8) 0.2637(3) 1.0183(6) 0.063(2) Uani 1 1 d . . .
N12 N 0.0503(9) 0.2677(4) 1.1547(7) 0.077(3) Uani 1 1 d . . .
S4 S -0.1579(2) 0.42555(9) 0.85982(14) 0.0431(6) Uani 1 1 d . . .
S5 S -0.2275(2) 0.38204(10) 1.22600(15) 0.0527(7) Uani 1 1 d . . .
S6 S 0.0487(2) 0.37068(9) 1.06938(14) 0.0443(6) Uani 1 1 d . . .
C1 C 0.2061(9) 0.3754(4) 0.7838(5) 0.046(2) Uani 1 1 d . . .
C2 C 0.2468(9) 0.3171(4) 0.8908(6) 0.053(3) Uani 1 1 d . . .
H2 H 0.2412 0.2974 0.9437 0.064 Uiso 1 1 calc R . .
C3 C 0.3343(9) 0.3094(4) 0.8351(6) 0.054(3) Uani 1 1 d . . .
H3 H 0.4011 0.2837 0.8415 0.065 Uiso 1 1 calc R . .
C4 C 0.3780(10) 0.3516(5) 0.6900(6) 0.077(3) Uani 1 1 d . . .
H4A H 0.3362 0.3308 0.6422 0.115 Uiso 1 1 calc R . .
H4B H 0.4602 0.3359 0.7013 0.115 Uiso 1 1 calc R . .
H4C H 0.384 0.392 0.6749 0.115 Uiso 1 1 calc R . .
C5 C 0.2771(8) 0.4829(3) 0.9092(5) 0.039(2) Uani 1 1 d . . .
C6 C 0.4466(9) 0.4720(4) 0.8457(6) 0.055(3) Uani 1 1 d . . .
H6 H 0.5053 0.4724 0.8032 0.065 Uiso 1 1 calc R . .
C7 C 0.4650(9) 0.4512(4) 0.9261(6) 0.055(3) Uani 1 1 d . . .
H7 H 0.5386 0.435 0.9504 0.066 Uiso 1 1 calc R . .
C9 C 0.0134(11) 0.5540(4) 0.6334(5) 0.051(3) Uani 1 1 d . . .
C10 C 0.1600(11) 0.5512(4) 0.5462(6) 0.057(3) Uani 1 1 d . . .
H10 H 0.2387 0.5469 0.5247 0.068 Uiso 1 1 calc R . .
C11 C 0.0581(11) 0.5671(4) 0.4988(6) 0.061(3) Uani 1 1 d . . .
H11 H 0.0519 0.575 0.4388 0.073 Uiso 1 1 calc R . .
C12 C -0.1584(10) 0.5864(4) 0.5313(6) 0.064(3) Uani 1 1 d . . .
H12A H -0.2145 0.5624 0.5622 0.096 Uiso 1 1 calc R . .
H12B H -0.1755 0.5818 0.4692 0.096 Uiso 1 1 calc R . .
H12C H -0.1697 0.6264 0.5472 0.096 Uiso 1 1 calc R . .
Cu1 Cu 0.03816(11) 0.39675(5) 0.92350(7) 0.0459(3) Uani 1 1 d . . .
Cu2 Cu -0.15194(11) 0.40275(4) 1.00651(7) 0.0463(3) Uani 1 1 d . . .
Cu3 Cu 0.00457(11) 0.47149(5) 0.79562(7) 0.0526(3) Uani 1 1 d . . .
Cu4 Cu -0.24127(11) 0.48161(5) 1.27093(7) 0.0504(3) Uani 1 1 d . . .
Cu5 Cu -0.09959(13) 0.28982(5) 0.91600(9) 0.0692(4) Uani 1 1 d . . .
Cu6 Cu -0.06261(11) 0.42201(5) 1.16735(7) 0.0533(3) Uani 1 1 d . . .
N1 N 0.1655(7) 0.3588(3) 0.8587(4) 0.0432(18) Uani 1 1 d . . .
N2 N 0.3088(7) 0.3458(3) 0.7671(5) 0.054(2) Uani 1 1 d . . .
N3 N 0.3278(7) 0.4926(3) 0.8350(4) 0.0431(18) Uani 1 1 d . . .
N4 N 0.3578(7) 0.4578(3) 0.9664(5) 0.0455(19) Uani 1 1 d . . .
N5 N 0.1321(8) 0.5422(3) 0.6311(4) 0.049(2) Uani 1 1 d . . .
N6 N -0.0342(8) 0.5695(3) 0.5540(5) 0.053(2) Uani 1 1 d . . .
S1 S 0.1382(2) 0.42504(10) 0.71350(14) 0.0500(6) Uani 1 1 d . . .
S2 S 0.1268(2) 0.49880(9) 0.93321(13) 0.0399(6) Uani 1 1 d . . .
S3 S -0.0762(2) 0.55006(11) 0.72193(15) 0.0536(7) Uani 1 1 d . . .

loop_
_atom_site_aniso_label
_atom_site_aniso_U_11
_atom_site_aniso_U_22
_atom_site_aniso_U_33
_atom_site_aniso_U_23
_atom_site_aniso_U_13
_atom_site_aniso_U_12
C8 0.061(6) 0.044(6) 0.045(6) 0.012(5) -0.014(5) 0.003(5)
C13 0.047(6) 0.057(7) 0.042(6) -0.010(5) 0.004(5) -0.005(5)
C14 0.099(10) 0.051(7) 0.102(10) -0.045(7) -0.013(8) 0.009(7)
C15 0.065(8) 0.102(11) 0.087(9) -0.064(9) 0.001(7) -0.001(7)
C16 0.055(7) 0.117(10) 0.039(6) 0.002(6) -0.005(5) 0.003(7)
C17 0.046(6) 0.046(6) 0.063(7) 0.022(5) 0.003(5) 0.000(5)
C18 0.061(7) 0.058(7) 0.076(8) 0.012(6) -0.004(7) -0.006(6)
C19 0.085(10) 0.071(8) 0.104(11) 0.007(8) -0.014(9) -0.014(7)
C20 0.083(9) 0.146(13) 0.098(10) 0.049(9) 0.015(8) -0.041(9)
C21 0.059(7) 0.030(5) 0.082(8) 0.013(6) 0.012(6) 0.007(5)
C22 0.098(10) 0.023(6) 0.130(12) 0.013(7) 0.009(9) 0.007(6)
C23 0.105(11) 0.053(9) 0.138(13) 0.047(9) -0.002(10) 0.011(7)
C24 0.103(10) 0.101(10) 0.077(9) 0.059(8) -0.008(8) 0.002(8)
Cl1 0.086(2) 0.109(3) 0.0582(17) 0.0170(16) 0.0223(15) 0.0156(18)
N7 0.072(6) 0.042(5) 0.082(6) -0.026(5) -0.003(5) -0.001(5)
N8 0.063(6) 0.085(7) 0.043(5) -0.019(5) -0.005(4) 0.005(5)
N9 0.055(5) 0.035(4) 0.053(5) 0.009(4) -0.004(4) -0.008(4)
N10 0.060(6) 0.085(7) 0.074(7) 0.017(6) -0.002(5) -0.019(5)
N11 0.070(6) 0.029(5) 0.088(6) -0.002(5) -0.002(5) 0.006(4)
N12 0.086(7) 0.043(6) 0.103(8) 0.045(6) 0.008(6) 0.011(5)
S4 0.0572(15) 0.0362(13) 0.0353(12) -0.0043(10) -0.0027(11) 0.0008(11)
S5 0.0717(18) 0.0408(14) 0.0457(14) 0.0121(11) 0.0043(13) -0.0040(12)
S6 0.0605(16) 0.0317(12) 0.0403(13) 0.0096(10) -0.0006(11) 0.0004(11)
C1 0.056(6) 0.047(6) 0.034(5) -0.010(4) 0.002(5) -0.003(5)
C2 0.074(7) 0.039(6) 0.045(6) -0.019(5) -0.010(6) 0.002(5)
C3 0.063(7) 0.039(6) 0.058(6) -0.013(5) -0.004(6) 0.008(5)
C4 0.086(8) 0.087(9) 0.061(7) -0.008(6) 0.032(7) 0.013(7)
C5 0.056(6) 0.023(5) 0.039(5) -0.001(4) -0.007(5) 0.000(4)
C6 0.061(7) 0.055(6) 0.047(6) -0.005(5) -0.002(5) -0.003(5)
C7 0.053(7) 0.052(6) 0.057(6) -0.001(5) -0.016(6) -0.003(5)
C9 0.089(8) 0.030(5) 0.032(5) 0.004(4) 0.000(5) -0.001(5)
C10 0.097(9) 0.033(5) 0.041(6) 0.000(4) 0.011(6) -0.002(5)
C11 0.104(9) 0.035(6) 0.041(6) 0.000(5) -0.008(7) 0.002(6)
C12 0.094(9) 0.056(7) 0.041(6) 0.001(5) -0.007(6) 0.004(6)
Cu1 0.0624(8) 0.0378(6) 0.0375(6) 0.0010(5) 0.0029(5) 0.0028(6)
Cu2 0.0628(8) 0.0361(6) 0.0400(6) 0.0013(5) 0.0019(6) -0.0019(5)
Cu3 0.0673(8) 0.0485(7) 0.0416(7) 0.0110(5) -0.0001(6) 0.0023(6)
Cu4 0.0681(8) 0.0470(7) 0.0360(6) 0.0053(5) 0.0012(6) -0.0018(6)
Cu5 0.0863(10) 0.0332(7) 0.0870(10) -0.0118(7) -0.0027(8) 0.0008(7)
Cu6 0.0668(8) 0.0554(8) 0.0373(6) 0.0029(6) 0.0010(6) -0.0044(6)
N1 0.055(5) 0.036(4) 0.038(4) -0.004(3) 0.002(4) 0.000(4)
N2 0.069(6) 0.050(5) 0.043(5) -0.009(4) 0.006(4) 0.001(4)
N3 0.053(5) 0.043(4) 0.033(4) -0.003(3) -0.002(4) -0.003(4)
N4 0.053(5) 0.041(5) 0.041(4) -0.001(4) -0.008(4) -0.011(4)
N5 0.068(6) 0.043(5) 0.037(4) 0.009(3) 0.001(4) 0.005(4)
N6 0.084(7) 0.036(5) 0.038(5) 0.003(4) -0.002(5) 0.003(4)
S1 0.0720(17) 0.0470(14) 0.0305(12) -0.0020(11) -0.0007(12) -0.0036(13)
S2 0.0564(15) 0.0292(12) 0.0336(12) 0.0009(9) -0.0006(11) -0.0010(11)
S3 0.0692(18) 0.0523(16) 0.0379(13) 0.0092(12) -0.0077(12) 0.0038(13)

loop_
_geom_bond_atom_site_label_1
_geom_bond_atom_site_label_2
_geom_bond_distance
_geom_bond_site_symmetry_2
_geom_bond_publ_flag
C8 N4 1.448(10) . ?
C13 N7 1.335(12) . ?
C13 N8 1.346(11) . ?
C13 S4 1.750(9) . ?
C14 C15 1.318(16) . ?
C14 N7 1.379(13) . ?
C15 N8 1.411(14) . ?
C16 N8 1.421(13) . ?
C17 N9 1.327(11) . ?
C17 N10 1.351(12) . ?
C17 S5 1.733(10) . ?
C18 C19 1.352(15) . ?
C18 N9 1.369(12) . ?
C19 N10 1.367(14) . ?
C20 N10 1.466(13) . ?
C21 N11 1.331(12) . ?
C21 N12 1.367(13) . ?
C21 S6 1.757(9) . ?
C22 C23 1.315(16) . ?
C22 N11 1.400(13) . ?
C23 N12 1.393(15) . ?
C24 N12 1.447(14) . ?
Cl1 Cu4 2.522(3) . ?
N7 Cu5 1.837(9) . ?
N9 Cu2 1.984(7) . ?
N11 Cu5 1.848(9) . ?
S4 Cu2 2.342(2) . ?
S4 Cu3 2.355(3) . ?
S4 Cu1 2.410(3) . ?
S5 Cu6 2.276(3) . ?
S5 Cu4 2.445(3) . ?
S6 Cu6 2.342(3) . ?
S6 Cu1 2.347(2) . ?
S6 Cu2 2.472(3) . ?
C1 N1 1.331(10) . ?
C1 N2 1.361(11) . ?
C1 S1 1.735(10) . ?
C2 C3 1.343(12) . ?
C2 N1 1.395(11) . ?
C3 N2 1.375(11) . ?
C4 N2 1.464(11) . ?
C5 N3 1.331(10) . ?
C5 N4 1.352(10) . ?
C5 S2 1.753(9) . ?
C6 C7 1.347(13) . ?
C6 N3 1.392(11) . ?
C7 N4 1.374(12) . ?
C9 N5 1.333(12) . ?
C9 N6 1.361(11) . ?
C9 S3 1.741(10) . ?
C10 C11 1.354(13) . ?
C10 N5 1.390(11) . ?
C11 N6 1.367(12) . ?
C12 N6 1.443(12) . ?
Cu1 N1 1.982(7) . ?
Cu1 Cu2 2.5213(16) . ?
Cu1 S2 2.584(2) . ?
Cu1 Cu3 2.6620(15) . ?
Cu1 Cu5 2.9267(17) . ?
Cu2 S2 2.501(2) 3_567 ?
Cu2 Cu6 2.6708(15) . ?
Cu3 S1 2.279(3) . ?
Cu3 S3 2.319(3) . ?
Cu3 S2 2.539(2) . ?
Cu3 Cu6 2.6328(17) 3_567 ?
Cu3 Cu4 3.0567(17) 3_567 ?
Cu4 N3 1.948(7) 3_567 ?
Cu4 N5 1.963(8) 3_567 ?
Cu4 S1 2.469(3) 3_567 ?
Cu4 Cu6 2.9611(17) . ?
Cu4 Cu3 3.0567(17) 3_567 ?
Cu6 S3 2.323(3) 3_567 ?
Cu6 S2 2.503(2) 3_567 ?
Cu6 Cu3 2.6328(17) 3_567 ?
N3 Cu4 1.948(7) 3_567 ?
N5 Cu4 1.963(8) 3_567 ?
S1 Cu4 2.469(3) 3_567 ?
S2 Cu2 2.501(2) 3_567 ?
S2 Cu6 2.503(2) 3_567 ?
S3 Cu6 2.323(3) 3_567 ?
